data_2311805
loop_
_publ_author_name
'Mora, Asilo\'e J'
'Belandria, Lusbely M.'
'Delgado, Gerzon E.'
'Seijas, Luis E.'
'Lunar, Angel'
'Almeida, Rafael'

_publ_contact_author 'Asiloe J. Mora'
_publ_section_title
;
 Non-covalent interactions in the multicomponent crystal of
 1-aminocyclopentane carboxylic acid, oxalic acid and water: a
 crystallographic and a theoretical approach.
;
_journal_coeditor_code EB5064SUP1
_journal_issue 'Pt 5'
_journal_name_full 'Acta crystallographica Section B, Structural science, crystal engineering and materials'
_journal_page_first 968
_journal_page_last 980
_journal_paper_doi 10.1107/S2052520617011775
_journal_volume 73
_journal_year 2017
_chemical_formula_moiety 'C14 H26 N2 O9'
_chemical_formula_sum 'C14 H26 N2 O9'
_chemical_formula_weight 366.37
_space_group_crystal_system monoclinic
_space_group_IT_number 14
_space_group_name_Hall '-P 2yn'
_space_group_name_H-M_alt 'P 1 21/n 1'
_atom_sites_solution_hydrogens mixed
_audit_creation_method SHELXL-2016/6
_cell_angle_alpha 90
_cell_angle_beta 108.274(4)
_cell_angle_gamma 90
_cell_formula_units_Z 4
_cell_length_a 17.283(3)
_cell_length_b 5.7371(8)
_cell_length_c 18.561(3)
_cell_measurement_reflns_used 19530
_cell_measurement_temperature 291(2)
_cell_measurement_theta_max 28.1
_cell_measurement_theta_min 1.4
_cell_volume 1747.6(5)
_computing_cell_refinement 'CrystalClear (Rigaku/MSC Inc., 2000)'
_computing_data_collection 'CrystalClear (Rigaku/MSC Inc., 2000)'
_computing_data_reduction 'CrystalStructure 3.6.0 (Rigaku/MSC Inc., 2004)'
_computing_molecular_graphics 'DIAMOND (Brandenburg & Putz, 2006)'
_computing_publication_material 'SHELXL-2016/6 (Sheldrick, 2016)'
_computing_structure_refinement 'SHELXL-2016/6 (Sheldrick, 2016)'
_computing_structure_solution 'SHELXS-2016/6 (Sheldrick, 2016)'
_diffrn_ambient_temperature 291(2)
_diffrn_detector_area_resol_mean 14.6306
_diffrn_measured_fraction_theta_full 0.990
_diffrn_measured_fraction_theta_max 0.833
_diffrn_measurement_device
;
Mercury (2x2 bin mode)
;
_diffrn_measurement_device_type 'RIGAKU AFC7S Mercury'
_diffrn_measurement_method \w
_diffrn_radiation_detector CCD
_diffrn_radiation_type MoK\a
_diffrn_radiation_wavelength 0.7107
_diffrn_reflns_av_R_equivalents 0.0622
_diffrn_reflns_av_unetI/netI 0.0490
_diffrn_reflns_Laue_measured_fraction_full 0.990
_diffrn_reflns_Laue_measured_fraction_max 0.833
_diffrn_reflns_limit_h_max 20
_diffrn_reflns_limit_h_min -20
_diffrn_reflns_limit_k_max 5
_diffrn_reflns_limit_k_min -7
_diffrn_reflns_limit_l_max 22
_diffrn_reflns_limit_l_min -22
_diffrn_reflns_number 19530
_diffrn_reflns_point_group_measured_fraction_full 0.990
_diffrn_reflns_point_group_measured_fraction_max 0.833
_diffrn_reflns_theta_full 25.241
_diffrn_reflns_theta_max 28.116
_diffrn_reflns_theta_min 1.405
_diffrn_source 'normal-focus sealed tube'
_exptl_absorpt_coefficient_mu 0.116
_exptl_absorpt_correction_T_max 0.948
_exptl_absorpt_correction_T_min 0.937
_exptl_absorpt_correction_type multi-scan
_exptl_absorpt_process_details 'Jacobson, R. (1998)'
_exptl_crystal_colour colourless
_exptl_crystal_density_diffrn 1.393
_exptl_crystal_density_meas 1.393
_exptl_crystal_density_method 'not measured'
_exptl_crystal_description rectangular
_exptl_crystal_F_000 784
_exptl_crystal_size_max 0.30
_exptl_crystal_size_mid 0.20
_exptl_crystal_size_min 0.15
_refine_diff_density_max 0.293
_refine_diff_density_min -0.287
_refine_diff_density_rms 0.048
_refine_ls_extinction_method none
_refine_ls_goodness_of_fit_ref 1.074
_refine_ls_hydrogen_treatment mixed
_refine_ls_matrix_type full
_refine_ls_number_parameters 312
_refine_ls_number_reflns 3558
_refine_ls_number_restraints 88
_refine_ls_restrained_S_all 1.067
_refine_ls_R_factor_all 0.1068
_refine_ls_R_factor_gt 0.0620
_refine_ls_shift/su_max 0.000
_refine_ls_shift/su_mean 0.000
_refine_ls_structure_factor_coef Fsqd
_refine_ls_weighting_details 'w=1/[\s^2^(Fo^2^)+(0.0662P)^2^+0.7567P] where P=(Fo^2^+2Fc^2^)/3'
_refine_ls_weighting_scheme calc
_refine_ls_wR_factor_gt 0.1424
_refine_ls_wR_factor_ref 0.1640
_reflns_Friedel_coverage 0.000
_reflns_number_gt 2320
_reflns_number_total 3558
_reflns_threshold_expression 'I > 2\s(I)'
_cod_data_source_file eb5064sup1.cif
_cod_data_source_block I
_cod_original_cell_volume 1747.5(5)
_cod_original_sg_symbol_H-M 'P 21/n'
_cod_database_code 2311805
_shelx_shelxl_version_number 2016/6
_shelx_space_group_comment
;
The symmetry employed for this shelxl refinement is uniquely defined
by the following loop, which should always be used as a source of
symmetry information in preference to the above space-group names.
They are only intended as comments.
;

loop_
_space_group_symop_operation_xyz
'x, y, z'
'-x+1/2, y+1/2, -z+1/2'
'-x, -y, -z'
'x-1/2, -y-1/2, z-1/2'

loop_
_atom_site_label
_atom_site_type_symbol
_atom_site_fract_x
_atom_site_fract_y
_atom_site_fract_z
_atom_site_U_iso_or_equiv
_atom_site_adp_type
_atom_site_occupancy
_atom_site_site_symmetry_order
_atom_site_calc_flag
_atom_site_refinement_flags_posn
_atom_site_refinement_flags_adp
_atom_site_refinement_flags_occupancy
_atom_site_disorder_assembly
_atom_site_disorder_group
N1 N 0.71589(14) 0.4390(4) 0.35067(15) 0.0375(5) Uani 1 1 d . . . . .
H11 H 0.706(2) 0.367(6) 0.302(2) 0.071(10) Uiso 1 1 d . . . . .
H12 H 0.6919(19) 0.590(6) 0.3442(17) 0.062(9) Uiso 1 1 d . . . . .
H13 H 0.6902(18) 0.374(5) 0.3777(17) 0.048(9) Uiso 1 1 d . . . . .
O2 O 0.79780(12) 0.7041(3) 0.28638(11) 0.0531(5) Uani 1 1 d . . . . .
O1 O 0.91798(13) 0.6401(4) 0.37413(13) 0.0684(7) Uani 1 1 d . . . . .
H1 H 0.950(3) 0.763(8) 0.346(3) 0.127(15) Uiso 1 1 d . . . . .
C1 C 0.84098(17) 0.6130(5) 0.34402(16) 0.0413(7) Uani 1 1 d . . . . .
C2 C 0.80528(15) 0.4531(4) 0.39079(14) 0.0349(6) Uani 1 1 d . . . . .
C3 C 0.84390(18) 0.2095(5) 0.40022(17) 0.0509(8) Uani 1 1 d D . . . .
H3A H 0.803089 0.090831 0.397460 0.061 Uiso 1 1 calc R U . A 1
H3B H 0.868400 0.179987 0.360702 0.061 Uiso 1 1 calc R U . A 1
C4 C 0.9083(5) 0.2074(15) 0.4776(4) 0.061(2) Uani 0.678(18) 1 d D U P B 1
H4A H 0.958(2) 0.289(4) 0.4774(4) 0.074 Uiso 0.678(18) 1 calc R U P B 1
H4B H 0.9219(8) 0.049(7) 0.4970(9) 0.074 Uiso 0.678(18) 1 calc R U P B 1
C5 C 0.8611(6) 0.3424(19) 0.5223(6) 0.073(3) Uani 0.678(18) 1 d D U P B 1
H5A H 0.820(2) 0.242(5) 0.5328(7) 0.088 Uiso 0.678(18) 1 calc R U P B 1
H5B H 0.8982(16) 0.399(3) 0.571(2) 0.088 Uiso 0.678(18) 1 calc R U P B 1
C4B C 0.8718(18) 0.180(3) 0.4868(7) 0.079(6) Uani 0.322(18) 1 d D U P B 2
H4B1 H 0.830(5) 0.100(9) 0.5015(16) 0.095 Uiso 0.322(18) 1 calc R U P B 2
H4B2 H 0.920(5) 0.086(10) 0.5022(17) 0.095 Uiso 0.322(18) 1 calc R U P B 2
C5B C 0.8889(14) 0.413(3) 0.5265(13) 0.074(6) Uani 0.322(18) 1 d D U P B 2
H5B1 H 0.8834(13) 0.407(3) 0.584(5) 0.089 Uiso 0.322(18) 1 calc R U P B 2
H5B2 H 0.949(5) 0.482(7) 0.5290(13) 0.089 Uiso 0.322(18) 1 calc R U P B 2
C6 C 0.82099(19) 0.5444(5) 0.47241(15) 0.0491(7) Uani 1 1 d D . . . .
H6A H 0.856654 0.679165 0.481995 0.059 Uiso 1 1 calc R U . B 1
H6B H 0.770278 0.586859 0.481004 0.059 Uiso 1 1 calc R U . B 1
N2 N 1.01369(17) 1.0784(5) 0.14719(14) 0.0463(6) Uani 1 1 d . . . . .
H21 H 0.966(2) 1.192(6) 0.1395(19) 0.074(10) Uiso 1 1 d . . . . .
H22 H 0.996(3) 0.939(8) 0.127(2) 0.109(15) Uiso 1 1 d . . . . .
H23 H 1.047(2) 1.130(5) 0.1202(18) 0.062(9) Uiso 1 1 d . . . . .
O3 O 0.94629(12) 0.7709(3) 0.20984(12) 0.0509(5) Uani 1 1 d . . . . .
O4 O 0.99939(14) 0.9130(4) 0.32631(12) 0.0673(7) Uani 1 1 d . . . . .
C7 C 0.99324(16) 0.8976(4) 0.25728(16) 0.0398(6) Uani 1 1 d . . . . .
C8 C 1.05297(15) 1.0480(4) 0.23084(14) 0.0373(6) Uani 1 1 d . . . . .
C9 C 1.07420(18) 1.2831(5) 0.27099(17) 0.0482(7) Uani 1 1 d D . . . .
H9A H 1.065199 1.407492 0.233892 0.058 Uiso 1 1 calc R U . C 3
H9B H 1.039890 1.311083 0.302640 0.058 Uiso 1 1 calc R U . C 3
C10 C 1.1632(7) 1.278(3) 0.3195(11) 0.080(5) Uani 0.52(2) 1 d D U P B 3
H10A H 1.1678(8) 1.311(4) 0.361(3) 0.096 Uiso 0.52(2) 1 calc R U P B 3
H10B H 1.189(2) 1.365(7) 0.3039(17) 0.096 Uiso 0.52(2) 1 calc R U P B 3
C11 C 1.1916(8) 1.028(3) 0.3147(9) 0.077(4) Uani 0.48(2) 1 d D U P B 3
H11A H 1.242(4) 1.028(3) 0.3110(9) 0.092 Uiso 0.48(2) 1 calc R U P B 3
H11B H 1.1922(8) 0.949(6) 0.356(3) 0.092 Uiso 0.48(2) 1 calc R U P B 3
C10B C 1.1578(9) 1.240(4) 0.3264(12) 0.087(6) Uani 0.48(2) 1 d D U P B 4
H10C H 1.1543(9) 1.135(8) 0.378(3) 0.104 Uiso 0.48(2) 1 calc R U P B 4
H10D H 1.192(2) 1.413(11) 0.3469(17) 0.104 Uiso 0.48(2) 1 calc R U P B 4
C11B C 1.1989(4) 1.1000(17) 0.2783(9) 0.058(3) Uani 0.52(2) 1 d D U P B 4
H11C H 1.2084(7) 1.195(5) 0.238(2) 0.070 Uiso 0.52(2) 1 calc R U P B 4
H11D H 1.250(3) 1.031(4) 0.3093(17) 0.070 Uiso 0.52(2) 1 calc R U P B 4
C12 C 1.13470(17) 0.9188(5) 0.24734(19) 0.0524(8) Uani 1 1 d D . . . .
H12A H 1.127897 0.754947 0.256729 0.063 Uiso 1 1 calc R U . D 3
H12B H 1.155128 0.931891 0.204429 0.063 Uiso 1 1 calc R U . D 3
C13 C 0.60324(16) -0.0480(4) 0.54309(15) 0.0382(6) Uani 1 1 d . . . . .
C14 C 0.62234(16) 0.1935(4) 0.51573(16) 0.0399(6) Uani 1 1 d . . . . .
O5 O 0.63155(14) -0.2189(3) 0.51124(12) 0.0544(6) Uani 1 1 d . . . . .
H55 H 0.621(2) -0.349(6) 0.5271(19) 0.067(10) Uiso 1 1 d . . . . .
O6 O 0.56691(13) -0.0716(3) 0.58792(11) 0.0520(5) Uani 1 1 d . . . . .
O7 O 0.60949(14) 0.3630(3) 0.55320(12) 0.0596(6) Uani 1 1 d . . . . .
O8 O 0.64709(14) 0.2030(3) 0.46069(12) 0.0559(6) Uani 1 1 d . . . . .
O1W O 0.37498(14) 0.1441(4) 0.65001(14) 0.0499(5) Uani 1 1 d . . . . .
H2W H 0.397(3) 0.035(8) 0.682(2) 0.106(16) Uiso 1 1 d . . . . .
H1W H 0.363(2) 0.064(7) 0.607(2) 0.095(14) Uiso 1 1 d . . . . .

loop_
_atom_site_aniso_label
_atom_site_aniso_U_11
_atom_site_aniso_U_22
_atom_site_aniso_U_33
_atom_site_aniso_U_23
_atom_site_aniso_U_13
_atom_site_aniso_U_12
N1 0.0368(14) 0.0379(14) 0.0417(14) -0.0011(11) 0.0177(11) -0.0034(10)
O2 0.0491(13) 0.0630(13) 0.0456(12) 0.0179(10) 0.0125(10) -0.0036(10)
O1 0.0377(13) 0.0950(17) 0.0679(15) 0.0324(13) 0.0101(11) -0.0131(11)
C1 0.0392(17) 0.0408(15) 0.0451(17) 0.0043(12) 0.0148(14) -0.0018(12)
C2 0.0348(15) 0.0337(13) 0.0365(14) 0.0022(10) 0.0115(11) -0.0015(10)
C3 0.0511(18) 0.0391(16) 0.063(2) 0.0035(13) 0.0193(16) 0.0043(13)
C4 0.043(4) 0.052(3) 0.080(4) 0.014(3) 0.006(3) 0.006(3)
C5 0.074(6) 0.092(6) 0.038(4) 0.005(4) -0.007(4) 0.005(4)
C4B 0.093(14) 0.060(8) 0.060(9) 0.008(6) -0.009(9) 0.026(9)
C5B 0.056(10) 0.083(10) 0.059(8) -0.023(8) -0.019(8) 0.020(8)
C6 0.0579(19) 0.0511(17) 0.0379(16) -0.0036(13) 0.0146(14) -0.0066(14)
N2 0.0533(17) 0.0464(15) 0.0446(15) 0.0013(11) 0.0231(13) -0.0053(13)
O3 0.0444(12) 0.0472(11) 0.0598(13) -0.0049(9) 0.0145(10) -0.0130(9)
O4 0.0663(15) 0.0935(17) 0.0427(13) 0.0037(11) 0.0178(11) -0.0334(12)
C7 0.0345(15) 0.0387(15) 0.0459(17) 0.0070(12) 0.0120(13) 0.0005(12)
C8 0.0368(15) 0.0358(14) 0.0413(15) 0.0007(11) 0.0153(12) -0.0019(11)
C9 0.0548(19) 0.0361(15) 0.0562(19) -0.0032(13) 0.0210(15) -0.0041(13)
C10 0.050(7) 0.069(9) 0.100(10) -0.018(6) -0.006(6) -0.003(5)
C11 0.058(5) 0.084(7) 0.077(7) 0.004(6) 0.004(5) 0.012(5)
C10B 0.105(12) 0.050(7) 0.087(9) -0.039(7) 0.002(8) -0.016(6)
C11B 0.031(4) 0.055(5) 0.082(7) 0.002(4) 0.007(4) -0.007(3)
C12 0.0382(17) 0.0465(17) 0.074(2) -0.0058(14) 0.0196(16) 0.0005(12)
C13 0.0419(16) 0.0360(14) 0.0382(15) 0.0005(11) 0.0150(13) 0.0020(12)
C14 0.0439(16) 0.0362(15) 0.0425(16) 0.0030(12) 0.0175(13) -0.0001(12)
O5 0.0816(16) 0.0323(11) 0.0664(14) 0.0041(10) 0.0478(12) 0.0038(10)
O6 0.0708(15) 0.0443(11) 0.0561(13) 0.0061(9) 0.0419(12) 0.0021(9)
O7 0.0944(17) 0.0328(11) 0.0712(15) -0.0021(9) 0.0540(13) -0.0004(10)
O8 0.0865(16) 0.0414(11) 0.0553(13) -0.0020(9) 0.0448(12) -0.0116(10)
O1W 0.0617(14) 0.0387(11) 0.0494(13) -0.0020(10) 0.0175(11) 0.0060(10)

loop_
_atom_type_symbol
_atom_type_description
_atom_type_scat_dispersion_real
_atom_type_scat_dispersion_imag
_atom_type_scat_source
C C 0.0033 0.0016 'International Tables Vol C Tables 4.2.6.8 and 6.1.1.4'
H H 0.0000 0.0000 'International Tables Vol C Tables 4.2.6.8 and 6.1.1.4'
N N 0.0061 0.0033 'International Tables Vol C Tables 4.2.6.8 and 6.1.1.4'
O O 0.0106 0.0060 'International Tables Vol C Tables 4.2.6.8 and 6.1.1.4'

loop_
_geom_angle_atom_site_label_1
_geom_angle_atom_site_label_2
_geom_angle_atom_site_label_3
_geom_angle
C2 N1 H11 110(2)
C2 N1 H12 110.8(19)
H11 N1 H12 109(3)
C2 N1 H13 112(2)
H11 N1 H13 113(3)
H12 N1 H13 101(3)
C1 O1 H1 118(2)
O2 C1 O1 126.9(3)
O2 C1 C2 121.0(2)
O1 C1 C2 112.1(2)
N1 C2 C1 106.8(2)
N1 C2 C3 110.7(2)
C1 C2 C3 112.0(2)
N1 C2 C6 110.1(2)
C1 C2 C6 112.2(2)
C3 C2 C6 105.1(2)
C4 C3 C2 106.2(4)
C2 C3 C4B 101.7(7)
C4 C3 H3A 110.5
C2 C3 H3A 110.5
C4 C3 H3B 110.5
C2 C3 H3B 110.5
H3A C3 H3B 108.7
C3 C4 C5 98.6(6)
C3 C4 H4A 112.0
C5 C4 H4A 112.0
C3 C4 H4B 112.0
C5 C4 H4B 112.0
H4A C4 H4B 109.7
C6 C5 C4 105.9(7)
C6 C5 H5A 110.6
C4 C5 H5A 110.6
C6 C5 H5B 110.6
C4 C5 H5B 110.6
H5A C5 H5B 108.7
C5B C4B C3 111.1(15)
C5B C4B H4B1 109.4
C3 C4B H4B1 109.4
C5B C4B H4B2 109.4
C3 C4B H4B2 109.4
H4B1 C4B H4B2 108.0
C6 C5B C4B 97.3(12)
C6 C5B H5B1 112.3
C4B C5B H5B1 112.3
C6 C5B H5B2 112.3
C4B C5B H5B2 112.3
H5B1 C5B H5B2 109.9
C5B C6 C2 110.4(9)
C5 C6 C2 104.3(5)
C5 C6 H6A 110.9
C2 C6 H6A 110.9
C5 C6 H6B 110.9
C2 C6 H6B 110.9
H6A C6 H6B 108.9
C8 N2 H21 107.6(19)
C8 N2 H22 109(3)
H21 N2 H22 111(3)
C8 N2 H23 116(2)
H21 N2 H23 109(3)
H22 N2 H23 104(3)
C7 O4 H1 112(2)
O3 C7 O4 126.7(3)
O3 C7 C8 117.4(2)
O4 C7 C8 115.8(2)
N2 C8 C9 111.4(2)
N2 C8 C12 110.6(2)
C9 C8 C12 105.2(2)
N2 C8 C7 105.3(2)
C9 C8 C7 114.9(2)
C12 C8 C7 109.4(2)
C10B C9 C8 102.8(8)
C10 C9 C8 108.3(6)
C10 C9 H9A 110.0
C8 C9 H9A 110.0
C10 C9 H9B 110.0
C8 C9 H9B 110.0
H9A C9 H9B 108.4
C9 C10 C11 105.6(10)
C9 C10 H10A 110.6
C11 C10 H10A 110.6
C9 C10 H10B 110.6
C11 C10 H10B 110.6
H10A C10 H10B 108.8
C12 C11 C10 108.0(8)
C12 C11 H11A 110.1
C10 C11 H11A 110.1
C12 C11 H11B 110.1
C10 C11 H11B 110.1
H11A C11 H11B 108.4
C9 C10B C11B 102.0(10)
C9 C10B H10C 111.4
C11B C10B H10C 111.4
C9 C10B H10D 111.4
C11B C10B H10D 111.4
H10C C10B H10D 109.2
C12 C11B C10B 99.5(9)
C12 C11B H11C 111.9
C10B C11B H11C 111.9
C12 C11B H11D 111.9
C10B C11B H11D 111.9
H11C C11B H11D 109.6
C11 C12 C8 107.0(5)
C11B C12 C8 105.4(4)
C11 C12 H12A 110.3
C8 C12 H12A 110.3
C11 C12 H12B 110.3
C8 C12 H12B 110.3
H12A C12 H12B 108.6
O6 C13 O5 125.3(2)
O6 C13 C14 122.8(2)
O5 C13 C14 111.9(2)
O8 C14 O7 126.6(2)
O8 C14 C13 118.7(2)
O7 C14 C13 114.8(2)
C13 O5 H55 111(2)
H2W O1W H1W 100(4)

loop_
_geom_bond_atom_site_label_1
_geom_bond_atom_site_label_2
_geom_bond_distance
N1 C2 1.492(3)
N1 H11 0.96(4)
N1 H12 0.95(3)
N1 H13 0.85(3)
O2 C1 1.214(3)
O1 C1 1.281(3)
O1 H1 1.11(5)
C1 C2 1.521(4)
C2 C3 1.535(4)
C2 C6 1.544(4)
C3 C4 1.517(7)
C3 C4B 1.536(13)
C3 H3A 0.9700
C3 H3B 0.9700
C4 C5 1.542(11)
C4 H4A 0.98(4)
C4 H4B 0.98(4)
C5 C6 1.509(8)
C5 H5A 0.98(4)
C5 H5B 0.98(4)
C4B C5B 1.512(16)
C4B H4B1 0.96(9)
C4B H4B2 0.96(9)
C5B C6 1.489(13)
C5B H5B1 1.09(9)
C5B H5B2 1.09(9)
C6 H6A 0.9700
C6 H6B 0.9700
N2 C8 1.497(4)
N2 H21 1.03(4)
N2 H22 0.90(5)
N2 H23 0.92(3)
O3 C7 1.230(3)
O4 C7 1.255(3)
O4 H1 1.35(5)
C7 C8 1.539(4)
C8 C9 1.529(4)
C8 C12 1.538(4)
C9 C10B 1.507(13)
C9 C10 1.520(10)
C9 H9A 0.9700
C9 H9B 0.9700
C10 C11 1.526(15)
C10 H10A 0.78(6)
C10 H10B 0.78(6)
C11 C12 1.466(9)
C11 H11A 0.89(6)
C11 H11B 0.89(6)
C10B C11B 1.533(15)
C10B H10C 1.15(7)
C10B H10D 1.15(7)
C11B C12 1.498(7)
C11B H11C 0.98(5)
C11B H11D 0.98(5)
C12 H12A 0.9700
C12 H12B 0.9700
C13 O6 1.197(3)
C13 O5 1.316(3)
C13 C14 1.546(4)
C14 O8 1.226(3)
C14 O7 1.255(3)
O5 H55 0.84(4)
O1W H2W 0.86(5)
O1W H1W 0.89(4)
